data_4326955
loop_
_publ_author_name
'Michael T. Mock'
'Robert G. Potter'
'Molly J. O'Hagan'
'Donald M. Camaioni'
'William G. Dougherty'
'W. Scott Kassel'
'Daniel L. DuBois'

_publ_section_title
;
 Synthesis and Hydride Transfer Reactions of Cobalt and Nickel Hydride
 Complexes to BX3 Compounds
;
_journal_name_full 'Inorganic Chemistry'
_journal_page_first 11914
_journal_page_last 11928
_journal_paper_doi 10.1021/ic200857x
_journal_volume 50
_journal_year 2011
_chemical_formula_sum 'C24 H43 Co P4 S2'
_chemical_formula_weight 578.51
_chemical_name_systematic
; 
 ? 
;
_space_group_IT_number 14
_symmetry_cell_setting monoclinic
_symmetry_space_group_name_Hall '-P 2yn'
_symmetry_space_group_name_H-M 'P 1 21/n 1'
_atom_sites_solution_hydrogens geom
_atom_sites_solution_primary direct
_atom_sites_solution_secondary difmap
_audit_creation_method SHELXL-97
_cell_angle_alpha 90.00
_cell_angle_beta 96.6510(10)
_cell_angle_gamma 90.00
_cell_formula_units_Z 4
_cell_length_a 9.6910(2)
_cell_length_b 11.9736(2)
_cell_length_c 24.4141(5)
_cell_measurement_reflns_used 9920
_cell_measurement_temperature 100(2)
_cell_measurement_theta_max 68.08
_cell_measurement_theta_min 3.65
_cell_volume 2813.85(9)
_computing_cell_refinement 'Bruker SAINT'
_computing_data_collection 'Bruker APEX2'
_computing_data_reduction 'Bruker SAINT'
_computing_molecular_graphics 'Bruker SHELXTL'
_computing_publication_material 'Bruker SHELXTL'
_computing_structure_refinement 'SHELXL-97 (Sheldrick, 2008)'
_computing_structure_solution 'SHELXS-97 (Sheldrick, 2008)'
_diffrn_ambient_temperature 100(2)
_diffrn_measured_fraction_theta_full 0.990
_diffrn_measured_fraction_theta_max 0.981
_diffrn_measurement_device_type 'Bruker APEX-II CCD'
_diffrn_measurement_method '\f and \w scans'
_diffrn_radiation_monochromator graphite
_diffrn_radiation_source 'fine-focus sealed tube'
_diffrn_radiation_type CuK\a
_diffrn_radiation_wavelength 1.54178
_diffrn_reflns_av_R_equivalents 0.0286
_diffrn_reflns_av_sigmaI/netI 0.0323
_diffrn_reflns_limit_h_max 11
_diffrn_reflns_limit_h_min -11
_diffrn_reflns_limit_k_max 14
_diffrn_reflns_limit_k_min -14
_diffrn_reflns_limit_l_max 29
_diffrn_reflns_limit_l_min -29
_diffrn_reflns_number 14531
_diffrn_reflns_theta_full 67.00
_diffrn_reflns_theta_max 68.37
_diffrn_reflns_theta_min 3.65
_exptl_absorpt_coefficient_mu 8.394
_exptl_absorpt_correction_T_max 0.2846
_exptl_absorpt_correction_T_min 0.2300
_exptl_absorpt_correction_type multi-scan
_exptl_absorpt_process_details SADABS
_exptl_crystal_colour orange
_exptl_crystal_density_diffrn 1.366
_exptl_crystal_description block
_exptl_crystal_F_000 1224
_exptl_crystal_size_max 0.25
_exptl_crystal_size_mid 0.21
_exptl_crystal_size_min 0.20
_refine_diff_density_max 0.780
_refine_diff_density_min -0.542
_refine_diff_density_rms 0.077
_refine_ls_extinction_method none
_refine_ls_goodness_of_fit_ref 1.041
_refine_ls_hydrogen_treatment mixed
_refine_ls_matrix_type full
_refine_ls_number_parameters 291
_refine_ls_number_reflns 5076
_refine_ls_number_restraints 0
_refine_ls_restrained_S_all 1.041
_refine_ls_R_factor_all 0.0370
_refine_ls_R_factor_gt 0.0353
_refine_ls_shift/su_max 0.001
_refine_ls_shift/su_mean 0.000
_refine_ls_structure_factor_coef Fsqd
_refine_ls_weighting_details 'calc w=1/[\s^2^(Fo^2^)+(0.0587P)^2^+1.6831P] where P=(Fo^2^+2Fc^2^)/3'
_refine_ls_weighting_scheme calc
_refine_ls_wR_factor_gt 0.0910
_refine_ls_wR_factor_ref 0.0923
_reflns_number_gt 4831
_reflns_number_total 5076
_reflns_threshold_expression >2sigma(I)
_cod_data_source_file ic200857x_si_001_02.cif
_cod_data_source_block pnl012a_Codmpe2SPh_HSPh
_cod_database_code 4326955

loop_
_symmetry_equiv_pos_as_xyz
'x, y, z'
'-x+1/2, y+1/2, -z+1/2'
'-x, -y, -z'
'x-1/2, -y-1/2, z-1/2'

loop_
_atom_site_label
_atom_site_type_symbol
_atom_site_fract_x
_atom_site_fract_y
_atom_site_fract_z
_atom_site_U_iso_or_equiv
_atom_site_adp_type
_atom_site_occupancy
_atom_site_symmetry_multiplicity
_atom_site_calc_flag
_atom_site_refinement_flags
Co1 Co 0.40281(3) 0.72448(3) 0.142975(13) 0.01055(11) Uani 1 1 d .
P1 P 0.36559(5) 0.64781(5) 0.22285(2) 0.01338(13) Uani 1 1 d .
P2 P 0.21488(5) 0.63190(4) 0.10820(2) 0.01315(13) Uani 1 1 d .
P3 P 0.60329(5) 0.80072(5) 0.17606(2) 0.01357(13) Uani 1 1 d .
P4 P 0.46264(6) 0.76173(4) 0.06028(2) 0.01300(13) Uani 1 1 d .
S1 S 0.26430(6) 0.87495(4) 0.16553(2) 0.01716(13) Uani 1 1 d .
S2 S 0.80657(6) 0.51002(5) 0.07269(2) 0.02297(14) Uani 1 1 d .
H2S H 0.803(3) 0.501(3) 0.0254(12) 0.028 Uiso 1 1 d .
C1 C 0.4890(2) 0.5461(2) 0.25439(10) 0.0220(5) Uani 1 1 d .
H1A H 0.4468 0.5044 0.2827 0.033 Uiso 1 1 calc R
H1B H 0.5723 0.5847 0.2714 0.033 Uiso 1 1 calc R
H1C H 0.5145 0.4944 0.2261 0.033 Uiso 1 1 calc R
C2 C 0.3391(3) 0.7376(2) 0.28102(10) 0.0231(5) Uani 1 1 d .
H2A H 0.3228 0.6914 0.3128 0.035 Uiso 1 1 calc R
H2B H 0.2584 0.7859 0.2710 0.035 Uiso 1 1 calc R
H2C H 0.4218 0.7839 0.2906 0.035 Uiso 1 1 calc R
C3 C 0.2026(2) 0.5674(2) 0.21340(10) 0.0238(5) Uani 1 1 d .
H3A H 0.2231 0.4879 0.2066 0.029 Uiso 1 1 calc R
H3B H 0.1555 0.5719 0.2472 0.029 Uiso 1 1 calc R
C4 C 0.1076(2) 0.6145(2) 0.16443(9) 0.0196(5) Uani 1 1 d .
H4A H 0.0684 0.6872 0.1742 0.024 Uiso 1 1 calc R
H4B H 0.0300 0.5624 0.1534 0.024 Uiso 1 1 calc R
C5 C 0.2369(2) 0.48755(19) 0.08657(10) 0.0222(5) Uani 1 1 d .
H5A H 0.1462 0.4503 0.0817 0.033 Uiso 1 1 calc R
H5B H 0.2987 0.4482 0.1148 0.033 Uiso 1 1 calc R
H5C H 0.2774 0.4867 0.0516 0.033 Uiso 1 1 calc R
C6 C 0.0985(2) 0.6879(2) 0.05136(9) 0.0200(5) Uani 1 1 d .
H6A H 0.0101 0.6474 0.0485 0.030 Uiso 1 1 calc R
H6B H 0.1406 0.6794 0.0170 0.030 Uiso 1 1 calc R
H6C H 0.0819 0.7673 0.0579 0.030 Uiso 1 1 calc R
C7 C 0.6189(2) 0.8952(2) 0.23485(9) 0.0196(5) Uani 1 1 d .
H7A H 0.7039 0.9396 0.2350 0.029 Uiso 1 1 calc R
H7B H 0.6230 0.8518 0.2690 0.029 Uiso 1 1 calc R
H7C H 0.5382 0.9451 0.2322 0.029 Uiso 1 1 calc R
C8 C 0.7493(2) 0.7061(2) 0.19207(10) 0.0212(5) Uani 1 1 d .
H8A H 0.8349 0.7494 0.2005 0.032 Uiso 1 1 calc R
H8B H 0.7579 0.6576 0.1603 0.032 Uiso 1 1 calc R
H8C H 0.7339 0.6602 0.2240 0.032 Uiso 1 1 calc R
C9 C 0.6640(2) 0.88475(19) 0.12080(9) 0.0181(5) Uani 1 1 d .
H9A H 0.6107 0.9553 0.1160 0.022 Uiso 1 1 calc R
H9B H 0.7637 0.9032 0.1298 0.022 Uiso 1 1 calc R
C10 C 0.6419(2) 0.8146(2) 0.06812(9) 0.0184(5) Uani 1 1 d .
H10A H 0.7082 0.7514 0.0705 0.022 Uiso 1 1 calc R
H10B H 0.6578 0.8608 0.0358 0.022 Uiso 1 1 calc R
C11 C 0.4726(2) 0.64496(19) 0.01367(9) 0.0178(5) Uani 1 1 d .
H11A H 0.5126 0.6701 -0.0193 0.027 Uiso 1 1 calc R
H11B H 0.3791 0.6152 0.0029 0.027 Uiso 1 1 calc R
H11C H 0.5314 0.5864 0.0321 0.027 Uiso 1 1 calc R
C12 C 0.3707(3) 0.8675(2) 0.01615(9) 0.0202(5) Uani 1 1 d .
H12A H 0.4083 0.8694 -0.0194 0.030 Uiso 1 1 calc R
H12B H 0.3829 0.9408 0.0339 0.030 Uiso 1 1 calc R
H12C H 0.2716 0.8490 0.0102 0.030 Uiso 1 1 calc R
C13 C 0.1033(2) 1.0019(2) 0.08828(9) 0.0216(5) Uani 1 1 d .
H13A H 0.0340 0.9462 0.0899 0.026 Uiso 1 1 calc R
C14 C 0.0743(3) 1.0954(2) 0.05509(10) 0.0267(5) Uani 1 1 d .
H14A H -0.0141 1.1024 0.0341 0.032 Uiso 1 1 calc R
C15 C 0.1726(3) 1.1779(2) 0.05242(10) 0.0272(6) Uani 1 1 d .
H15A H 0.1527 1.2414 0.0295 0.033 Uiso 1 1 calc R
C16 C 0.3012(3) 1.1670(2) 0.08363(10) 0.0247(5) Uani 1 1 d .
H16A H 0.3692 1.2237 0.0824 0.030 Uiso 1 1 calc R
C17 C 0.3307(2) 1.0736(2) 0.11660(9) 0.0198(5) Uani 1 1 d .
H17A H 0.4190 1.0674 0.1377 0.024 Uiso 1 1 calc R
C18 C 0.2332(2) 0.98880(18) 0.11935(9) 0.0163(4) Uani 1 1 d .
C19 C 0.6374(3) 0.3881(2) 0.13375(10) 0.0234(5) Uani 1 1 d .
H19A H 0.5808 0.4529 0.1339 0.028 Uiso 1 1 calc R
C20 C 0.5993(3) 0.2923(2) 0.15984(10) 0.0269(5) Uani 1 1 d .
H20A H 0.5186 0.2929 0.1785 0.032 Uiso 1 1 calc R
C21 C 0.6771(3) 0.1952(2) 0.15911(10) 0.0291(6) Uani 1 1 d .
H21A H 0.6494 0.1291 0.1764 0.035 Uiso 1 1 calc R
C22 C 0.7961(3) 0.1968(2) 0.13262(10) 0.0286(6) Uani 1 1 d .
H22A H 0.8504 0.1309 0.1317 0.034 Uiso 1 1 calc R
C23 C 0.8368(3) 0.2922(2) 0.10761(10) 0.0247(5) Uani 1 1 d .
H23A H 0.9197 0.2911 0.0903 0.030 Uiso 1 1 calc R
C24 C 0.7589(2) 0.3916(2) 0.10690(9) 0.0195(5) Uani 1 1 d .

loop_
_atom_site_aniso_label
_atom_site_aniso_U_11
_atom_site_aniso_U_22
_atom_site_aniso_U_33
_atom_site_aniso_U_23
_atom_site_aniso_U_13
_atom_site_aniso_U_12
Co1 0.01002(18) 0.01075(19) 0.01101(18) 0.00017(12) 0.00180(13) -0.00029(13)
P1 0.0124(3) 0.0148(3) 0.0130(2) 0.00211(19) 0.0016(2) -0.0008(2)
P2 0.0117(3) 0.0132(3) 0.0143(3) 0.00069(19) 0.0003(2) -0.0008(2)
P3 0.0115(3) 0.0162(3) 0.0132(3) -0.0012(2) 0.0020(2) -0.0014(2)
P4 0.0144(3) 0.0133(3) 0.0117(3) -0.00100(19) 0.0031(2) -0.0005(2)
S1 0.0213(3) 0.0151(3) 0.0159(3) 0.00137(19) 0.0056(2) 0.0058(2)
S2 0.0187(3) 0.0248(3) 0.0250(3) -0.0032(2) 0.0010(2) -0.0034(2)
C1 0.0211(12) 0.0245(12) 0.0204(11) 0.0077(10) 0.0025(9) 0.0054(10)
C2 0.0302(13) 0.0228(12) 0.0178(11) 0.0009(9) 0.0090(10) -0.0001(10)
C3 0.0215(12) 0.0293(13) 0.0200(11) 0.0085(10) 0.0003(9) -0.0102(10)
C4 0.0122(10) 0.0276(12) 0.0192(11) 0.0024(9) 0.0020(9) -0.0047(9)
C5 0.0220(12) 0.0140(11) 0.0304(12) -0.0049(9) 0.0020(10) -0.0022(9)
C6 0.0170(11) 0.0223(12) 0.0195(11) 0.0039(9) -0.0030(9) -0.0008(9)
C7 0.0171(11) 0.0236(12) 0.0180(11) -0.0044(9) 0.0015(9) -0.0023(9)
C8 0.0134(11) 0.0267(12) 0.0232(12) -0.0001(10) 0.0010(9) 0.0032(9)
C9 0.0201(11) 0.0177(11) 0.0173(10) -0.0006(9) 0.0048(9) -0.0067(9)
C10 0.0176(11) 0.0224(12) 0.0163(10) -0.0014(9) 0.0069(9) -0.0035(9)
C11 0.0212(11) 0.0172(11) 0.0157(10) -0.0059(8) 0.0046(9) -0.0004(9)
C12 0.0244(12) 0.0201(11) 0.0165(10) 0.0033(9) 0.0044(9) 0.0020(9)
C13 0.0198(12) 0.0217(12) 0.0231(11) -0.0044(9) 0.0019(9) 0.0033(9)
C14 0.0275(13) 0.0297(13) 0.0218(12) -0.0024(10) -0.0018(10) 0.0146(11)
C15 0.0408(15) 0.0233(13) 0.0189(11) 0.0037(10) 0.0088(11) 0.0124(11)
C16 0.0346(14) 0.0189(11) 0.0235(12) -0.0005(10) 0.0162(10) -0.0006(10)
C17 0.0206(11) 0.0200(11) 0.0201(11) -0.0026(9) 0.0075(9) 0.0037(9)
C18 0.0202(11) 0.0153(10) 0.0142(10) -0.0002(8) 0.0052(8) 0.0059(9)
C19 0.0205(12) 0.0253(12) 0.0235(11) -0.0034(10) -0.0017(9) 0.0032(10)
C20 0.0229(13) 0.0335(14) 0.0241(12) -0.0021(11) 0.0017(10) -0.0048(11)
C21 0.0378(15) 0.0235(13) 0.0237(12) 0.0018(10) -0.0057(11) -0.0066(11)
C22 0.0343(14) 0.0264(13) 0.0229(12) -0.0037(10) -0.0062(11) 0.0075(11)
C23 0.0218(13) 0.0309(13) 0.0205(12) -0.0047(10) -0.0009(10) 0.0041(11)
C24 0.0175(11) 0.0250(12) 0.0147(10) -0.0042(9) -0.0037(9) 0.0001(9)

loop_
_atom_type_symbol
_atom_type_description
_atom_type_scat_dispersion_real
_atom_type_scat_dispersion_imag
_atom_type_scat_source
C C 0.0181 0.0091 'International Tables Vol C Tables 4.2.6.8 and 6.1.1.4'
H H 0.0000 0.0000 'International Tables Vol C Tables 4.2.6.8 and 6.1.1.4'
P P 0.2955 0.4335 'International Tables Vol C Tables 4.2.6.8 and 6.1.1.4'
S S 0.3331 0.5567 'International Tables Vol C Tables 4.2.6.8 and 6.1.1.4'
Co Co -2.3653 3.6143 'International Tables Vol C Tables 4.2.6.8 and 6.1.1.4'

loop_
_geom_angle_atom_site_label_1
_geom_angle_atom_site_label_2
_geom_angle_atom_site_label_3
_geom_angle
P4 Co1 P3 86.45(2)
P4 Co1 P2 92.40(2)
P3 Co1 P2 173.88(3)
P4 Co1 P1 166.31(3)
P3 Co1 P1 94.30(2)
P2 Co1 P1 85.40(2)
P4 Co1 S1 106.07(2)
P3 Co1 S1 95.70(2)
P2 Co1 S1 90.40(2)
P1 Co1 S1 87.47(2)
C1 P1 C2 102.17(11)
C1 P1 C3 102.47(12)
C2 P1 C3 102.11(12)
C1 P1 Co1 118.92(8)
C2 P1 Co1 119.44(8)
C3 P1 Co1 109.28(8)
C6 P2 C5 102.24(11)
C6 P2 C4 105.04(11)
C5 P2 C4 101.81(11)
C6 P2 Co1 121.27(8)
C5 P2 Co1 117.78(8)
C4 P2 Co1 106.45(8)
C8 P3 C7 103.07(11)
C8 P3 C9 101.05(11)
C7 P3 C9 103.57(11)
C8 P3 Co1 116.72(8)
C7 P3 Co1 122.25(8)
C9 P3 Co1 107.51(8)
C11 P4 C12 102.84(11)
C11 P4 C10 102.28(10)
C12 P4 C10 102.32(11)
C11 P4 Co1 117.17(8)
C12 P4 Co1 121.15(8)
C10 P4 Co1 108.62(7)
C18 S1 Co1 120.01(7)
C4 C3 P1 109.57(15)
C3 C4 P2 106.60(16)
C10 C9 P3 106.93(15)
C9 C10 P4 108.39(15)
C14 C13 C18 120.9(2)
C15 C14 C13 120.6(2)
C14 C15 C16 119.2(2)
C17 C16 C15 120.4(2)
C16 C17 C18 121.3(2)
C17 C18 C13 117.6(2)
C17 C18 S1 121.67(18)
C13 C18 S1 120.41(18)
C20 C19 C24 121.3(2)
C19 C20 C21 121.0(2)
C20 C21 C22 118.5(2)
C23 C22 C21 121.1(3)
C22 C23 C24 121.8(2)
C23 C24 C19 116.3(2)
C23 C24 S2 121.65(18)
C19 C24 S2 121.97(19)

loop_
_geom_bond_atom_site_label_1
_geom_bond_atom_site_label_2
_geom_bond_distance
Co1 P4 2.2097(6)
Co1 P3 2.2129(6)
Co1 P2 2.2154(6)
Co1 P1 2.2223(6)
Co1 S1 2.3500(6)
P1 C1 1.814(2)
P1 C2 1.823(2)
P1 C3 1.842(2)
P2 C6 1.812(2)
P2 C5 1.827(2)
P2 C4 1.828(2)
P3 C8 1.820(2)
P3 C7 1.820(2)
P3 C9 1.834(2)
P4 C11 1.812(2)
P4 C12 1.826(2)
P4 C10 1.838(2)
S1 C18 1.772(2)
S2 C24 1.735(2)
C3 C4 1.530(3)
C9 C10 1.531(3)
C13 C14 1.391(4)
C13 C18 1.402(3)
C14 C15 1.379(4)
C15 C16 1.389(4)
C16 C17 1.387(3)
C17 C18 1.394(3)
C19 C20 1.384(4)
C19 C24 1.413(3)
C20 C21 1.386(4)
C21 C22 1.386(4)
C22 C23 1.374(4)
C23 C24 1.408(3)

loop_
_geom_torsion_atom_site_label_1
_geom_torsion_atom_site_label_2
_geom_torsion_atom_site_label_3
_geom_torsion_atom_site_label_4
_geom_torsion
P4 Co1 P1 C1 31.55(15)
P3 Co1 P1 C1 -61.09(10)
P2 Co1 P1 C1 112.78(10)
S1 Co1 P1 C1 -156.62(10)
P4 Co1 P1 C2 157.60(14)
P3 Co1 P1 C2 64.96(10)
P2 Co1 P1 C2 -121.17(10)
S1 Co1 P1 C2 -30.57(10)
P4 Co1 P1 C3 -85.48(14)
P3 Co1 P1 C3 -178.12(9)
P2 Co1 P1 C3 -4.26(9)
S1 Co1 P1 C3 86.35(9)
P4 Co1 P2 C6 -46.29(10)
P3 Co1 P2 C6 -125.3(2)
P1 Co1 P2 C6 147.25(10)
S1 Co1 P2 C6 59.82(9)
P4 Co1 P2 C5 80.60(9)
P3 Co1 P2 C5 1.6(3)
P1 Co1 P2 C5 -85.86(9)
S1 Co1 P2 C5 -173.30(9)
P4 Co1 P2 C4 -166.02(8)
P3 Co1 P2 C4 115.0(2)
P1 Co1 P2 C4 27.51(9)
S1 Co1 P2 C4 -59.92(9)
P4 Co1 P3 C8 -94.50(9)
P2 Co1 P3 C8 -15.2(3)
P1 Co1 P3 C8 71.80(9)
S1 Co1 P3 C8 159.68(9)
P4 Co1 P3 C7 137.41(10)
P2 Co1 P3 C7 -143.3(2)
P1 Co1 P3 C7 -56.29(10)
S1 Co1 P3 C7 31.59(10)
P4 Co1 P3 C9 18.07(8)
P2 Co1 P3 C9 97.4(2)
P1 Co1 P3 C9 -175.63(8)
S1 Co1 P3 C9 -87.74(8)
P3 Co1 P4 C11 121.77(9)
P2 Co1 P4 C11 -52.20(9)
P1 Co1 P4 C11 28.19(15)
S1 Co1 P4 C11 -143.31(9)
P3 Co1 P4 C12 -111.21(10)
P2 Co1 P4 C12 74.81(10)
P1 Co1 P4 C12 155.21(13)
S1 Co1 P4 C12 -16.30(10)
P3 Co1 P4 C10 6.61(8)
P2 Co1 P4 C10 -167.37(8)
P1 Co1 P4 C10 -86.97(13)
S1 Co1 P4 C10 101.52(8)
P4 Co1 S1 C18 -1.76(10)
P3 Co1 S1 C18 86.18(9)
P2 Co1 S1 C18 -94.37(9)
P1 Co1 S1 C18 -179.75(9)
C1 P1 C3 C4 -152.25(17)
C2 P1 C3 C4 102.19(18)
Co1 P1 C3 C4 -25.24(19)
P1 C3 C4 P2 47.0(2)
C6 P2 C4 C3 -179.88(16)
C5 P2 C4 C3 73.83(18)
Co1 P2 C4 C3 -50.10(17)
C8 P3 C9 C10 78.49(17)
C7 P3 C9 C10 -174.99(15)
Co1 P3 C9 C10 -44.32(17)
P3 C9 C10 P4 49.94(18)
C11 P4 C10 C9 -160.06(16)
C12 P4 C10 C9 93.66(17)
Co1 P4 C10 C9 -35.56(17)
C18 C13 C14 C15 -0.6(3)
C13 C14 C15 C16 -0.4(4)
C14 C15 C16 C17 0.7(3)
C15 C16 C17 C18 0.1(3)
C16 C17 C18 C13 -1.0(3)
C16 C17 C18 S1 -174.72(17)
C14 C13 C18 C17 1.3(3)
C14 C13 C18 S1 175.07(18)
Co1 S1 C18 C17 -80.35(19)
Co1 S1 C18 C13 106.16(17)
C24 C19 C20 C21 -1.9(4)
C19 C20 C21 C22 1.4(4)
C20 C21 C22 C23 0.1(4)
C21 C22 C23 C24 -1.1(4)
C22 C23 C24 C19 0.6(3)
C22 C23 C24 S2 -177.14(19)
C20 C19 C24 C23 0.9(3)
C20 C19 C24 S2 178.59(19)
